data_4309511
loop_
_publ_author_name
'Anja-Verena Mudring'
'Franziska Rieger'

_publ_contact_author_address
;
        Institut f\"ur Anorganische Chemie
        Universit\"at zu K\"oln
        Greinstra\&se 6
        D-50939 K\"oln
        Germany
;
_publ_contact_author_email a.mudring@uni-koeln.de
_publ_contact_author_fax '+49 221 470 5083'
_publ_contact_author_name
;
        Dr. A. Mudring
;
_publ_contact_author_phone '+49 221 470 3921'
_publ_section_title
;
Lone Pair Effect in Thallium(I) Macrocyclic Compounds
;
_journal_name_full 'Inorganic Chemistry'
_journal_page_first 6240
_journal_page_last 6243
_journal_paper_doi 10.1021/ic050547k
_journal_volume 44
_journal_year 2005
_chemical_compound_source 'as described'
_chemical_formula_sum 'C12 H24 I4 O6 Tl2'
_chemical_formula_weight 1180.65
_chemical_melting_point ?
_chemical_name_systematic
;
 ?
;
_space_group_IT_number 14
_symmetry_cell_setting monoclinic
_symmetry_space_group_name_Hall '-P 2yn'
_symmetry_space_group_name_H-M 'P 1 21/n 1'
_atom_sites_solution_hydrogens geom
_atom_sites_solution_primary direct
_atom_sites_solution_secondary difmap
_audit_creation_method SHELXL
_cell_angle_alpha 90.00
_cell_angle_beta 101.968(7)
_cell_angle_gamma 90.00
_cell_formula_units_Z 4
_cell_length_a 8.4090(7)
_cell_length_b 21.104(2)
_cell_length_c 14.6444(13)
_cell_measurement_reflns_used 5660
_cell_measurement_temperature 293(2)
_cell_measurement_theta_max 27.31
_cell_measurement_theta_min 1.72
_cell_volume 2542.4(4)
_computing_molecular_graphics 'DIAMOND (CrystalImpact'
_computing_structure_refinement 'SHELXL-93 (Sheldrick, 1993)'
_computing_structure_solution 'SHELXS-93 (Sheldrick, 1993)'
_diffrn_ambient_temperature 293(2)
_diffrn_measurement_device 'Stoe IPDS II'
_diffrn_radiation_monochromator graphite
_diffrn_radiation_source 'fine-focus sealed tube'
_diffrn_radiation_type MoK\a
_diffrn_radiation_wavelength 0.71073
_diffrn_reflns_av_R_equivalents 0.0531
_diffrn_reflns_av_sigmaI/netI 0.0340
_diffrn_reflns_limit_h_max 10
_diffrn_reflns_limit_h_min -10
_diffrn_reflns_limit_k_max 27
_diffrn_reflns_limit_k_min -27
_diffrn_reflns_limit_l_max 18
_diffrn_reflns_limit_l_min -18
_diffrn_reflns_number 27992
_diffrn_reflns_theta_max 27.31
_diffrn_reflns_theta_min 1.72
_exptl_absorpt_coefficient_mu 17.538
_exptl_absorpt_correction_type numerical
_exptl_crystal_density_diffrn 3.085
_exptl_crystal_F_000 2072
_refine_diff_density_max 1.041
_refine_diff_density_min -1.964
_refine_diff_density_rms 0.252
_refine_ls_extinction_method none
_refine_ls_goodness_of_fit_all 0.650
_refine_ls_goodness_of_fit_obs 0.647
_refine_ls_matrix_type full
_refine_ls_number_parameters 217
_refine_ls_number_reflns 5660
_refine_ls_number_restraints 0
_refine_ls_restrained_S_all 0.650
_refine_ls_restrained_S_obs 0.647
_refine_ls_R_factor_all 0.0524
_refine_ls_R_factor_obs 0.0388
_refine_ls_shift/esd_max 0.001
_refine_ls_shift/esd_mean 0.000
_refine_ls_structure_factor_coef Fsqd
_refine_ls_weighting_details 'w=1/[\s^2^(Fo^2^)+(0.0734P)^2^+96.6910P] where P=(Fo^2^+2Fc^2^)/3'
_refine_ls_weighting_scheme calc
_refine_ls_wR_factor_all 0.1046
_refine_ls_wR_factor_obs 0.0922
_reflns_number_observed 4466
_reflns_number_total 5660
_reflns_observed_criterion >2sigma(I)
_cod_data_source_file ic050547ksi20050408_084146.cif
_cod_data_source_block Tl(18crown6)TlI4
_cod_depositor_comments
;
The following automatic conversions were performed:
_chemical_melting_point value 'not determined' changed to '?' - value
is undefined or not given.
Automatic conversion script
Id: cif_fix_values 1391 2010-09-07 12:51:13Z saulius 

The following automatic conversions were performed:

'_refine_ls_weighting_scheme' value 'calc
w=1/[\s^2^(Fo^2^)+(0.0734P)^2^+96.6910P] where P=(Fo^2^+2Fc^2^)/3'
was changed to 'calc'. New tag '_refine_ls_weighting_details' was
created. The value of the new tag was set to
'w=1/[\s^2^(Fo^2^)+(0.0734P)^2^+96.6910P] where P=(Fo^2^+2Fc^2^)/3'.

Automatic conversion script
Id: cif_fix_values 3143 2015-03-26 13:38:13Z robertas 
;
_cod_database_code 4309511

loop_
_symmetry_equiv_pos_as_xyz
'x, y, z'
'-x+1/2, y+1/2, -z+1/2'
'-x, -y, -z'
'x-1/2, -y-1/2, z-1/2'

loop_
_atom_site_aniso_label
_atom_site_aniso_U_11
_atom_site_aniso_U_22
_atom_site_aniso_U_33
_atom_site_aniso_U_23
_atom_site_aniso_U_13
_atom_site_aniso_U_12
Tl1 0.0412(2) 0.0346(2) 0.0345(2) -0.00066(14) 0.00645(14) -0.0009(2)
Tl2 0.0389(2) 0.0369(2) 0.0445(2) -0.0040(2) 0.0098(2) 0.0015(2)
I3 0.0419(4) 0.0453(4) 0.0467(4) -0.0024(3) 0.0123(3) 0.0002(3)
I4 0.0622(5) 0.0343(4) 0.0549(4) -0.0019(3) 0.0053(3) -0.0058(3)
I5 0.0485(4) 0.0415(4) 0.0497(4) 0.0020(3) -0.0052(3) -0.0014(3)
I6 0.0549(4) 0.0420(4) 0.0344(3) -0.0002(3) 0.0111(3) 0.0027(3)
O1 0.045(4) 0.036(4) 0.046(4) -0.005(3) 0.007(3) -0.004(3)
O2 0.031(3) 0.043(4) 0.044(4) -0.004(3) 0.009(3) 0.003(3)
O3 0.043(4) 0.037(4) 0.043(4) -0.004(3) 0.011(3) -0.004(3)
O4 0.038(4) 0.049(4) 0.034(3) -0.002(3) 0.010(3) -0.002(3)
O5 0.043(4) 0.041(4) 0.046(4) -0.011(3) 0.005(3) 0.007(3)
O6 0.045(4) 0.046(4) 0.044(4) -0.008(3) 0.001(3) -0.003(3)
C1 0.044(6) 0.048(7) 0.062(7) -0.018(6) 0.005(5) -0.007(5)
C2 0.054(7) 0.037(6) 0.069(8) -0.001(5) 0.017(6) -0.008(5)
C3 0.051(6) 0.048(6) 0.046(6) -0.001(5) 0.016(5) -0.004(5)
C4 0.032(5) 0.053(6) 0.047(6) -0.006(5) 0.008(4) 0.000(4)
C5 0.060(7) 0.026(5) 0.052(6) -0.004(4) 0.018(5) 0.008(5)
C6 0.055(7) 0.046(6) 0.046(6) -0.006(5) 0.016(5) -0.002(5)
C7 0.042(6) 0.042(6) 0.047(6) 0.004(5) 0.004(4) 0.000(5)
C8 0.048(6) 0.037(5) 0.043(5) 0.008(4) 0.011(4) -0.002(5)
C9 0.049(6) 0.064(8) 0.041(5) -0.007(5) 0.022(5) -0.011(6)
C10 0.040(6) 0.059(7) 0.050(6) -0.008(5) 0.013(5) 0.007(5)
C11 0.072(8) 0.038(6) 0.041(6) 0.006(5) 0.015(5) 0.012(5)
C12 0.078(8) 0.049(7) 0.028(5) -0.017(4) 0.004(5) -0.013(6)

loop_
_atom_site_label
_atom_site_type_symbol
_atom_site_fract_x
_atom_site_fract_y
_atom_site_fract_z
_atom_site_U_iso_or_equiv
_atom_site_thermal_displace_type
_atom_site_occupancy
_atom_site_calc_flag
_atom_site_refinement_flags
_atom_site_disorder_group
Tl1 Tl 0.04906(5) 0.91713(2) 0.70671(3) 0.03699(10) Uani 1 d . .
Tl2 Tl 0.28162(5) 0.79532(2) 0.96739(3) 0.03995(11) Uani 1 d . .
I3 I 0.35710(9) 0.94634(4) 0.68188(5) 0.0442(2) Uani 1 d . .
I4 I -0.00029(10) 0.78717(3) 0.68897(6) 0.0515(2) Uani 1 d . .
I5 I -0.18722(9) 0.98826(4) 0.59479(5) 0.0488(2) Uani 1 d . .
I6 I 0.05197(9) 0.94698(3) 0.89205(5) 0.0435(2) Uani 1 d . .
O1 O 0.6162(9) 0.8389(3) 0.9721(5) 0.043(2) Uani 1 d . .
O2 O 0.4983(8) 0.7262(4) 0.8709(5) 0.039(2) Uani 1 d . .
O3 O 0.2457(9) 0.6631(3) 0.9362(5) 0.041(2) Uani 1 d . .
O4 O 0.0242(8) 0.7277(4) 1.0250(5) 0.040(2) Uani 1 d . .
O5 O 0.1691(9) 0.8308(4) 1.1396(5) 0.044(2) Uani 1 d . .
O6 O 0.4170(9) 0.9019(4) 1.0790(5) 0.046(2) Uani 1 d . .
C1 C 0.5818(14) 0.9187(6) 1.0797(9) 0.052(3) Uani 1 d . .
C2 C 0.6143(15) 0.9061(6) 0.9843(9) 0.053(3) Uani 1 d . .
C3 C 0.6563(14) 0.8211(6) 0.8854(8) 0.047(3) Uani 1 d . .
C4 C 0.6587(12) 0.7493(6) 0.8818(8) 0.044(2) Uani 1 d . .
C5 C 0.4964(15) 0.6593(5) 0.8866(8) 0.045(2) Uani 1 d . .
C6 C 0.3213(15) 0.6375(6) 0.8666(8) 0.048(3) Uani 1 d . .
C7 C 0.0784(13) 0.6442(5) 0.9237(8) 0.044(2) Uani 1 d . .
C8 C 0.0208(13) 0.6602(5) 1.0114(7) 0.043(2) Uani 1 d . .
C9 C -0.0152(14) 0.7439(6) 1.1121(8) 0.049(3) Uani 1 d . .
C10 C -0.0008(14) 0.8138(6) 1.1240(8) 0.049(3) Uani 1 d . .
C11 C 0.1943(16) 0.8970(5) 1.1570(8) 0.050(3) Uani 1 d . .
C12 C 0.3750(17) 0.9106(6) 1.1680(7) 0.053(3) Uani 1 d . .

loop_
_atom_type_symbol
_atom_type_description
_atom_type_scat_dispersion_real
_atom_type_scat_dispersion_imag
_atom_type_scat_source
C C 0.0033 0.0016 'International Tables Vol C Tables 4.2.6.8 and 6.1.1.4'
H H 0.0000 0.0000 'International Tables Vol C Tables 4.2.6.8 and 6.1.1.4'
I I -0.4742 1.8119 'International Tables Vol C Tables 4.2.6.8 and 6.1.1.4'
O O 0.0106 0.0060 'International Tables Vol C Tables 4.2.6.8 and 6.1.1.4'
Tl Tl -2.8358 9.6688 'International Tables Vol C Tables 4.2.6.8 and 6.1.1.4'

loop_
_geom_angle_atom_site_label_1
_geom_angle_atom_site_label_2
_geom_angle_atom_site_label_3
_geom_angle
_geom_angle_site_symmetry_1
_geom_angle_site_symmetry_3
_geom_angle_publ_flag
I5 Tl1 I3 112.47(3) . . ?
I5 Tl1 I4 114.10(3) . . ?
I3 Tl1 I4 109.53(3) . . ?
I5 Tl1 I6 108.52(3) . . ?
I3 Tl1 I6 105.04(3) . . ?
I4 Tl1 I6 106.60(3) . . ?
C2 O1 C3 112.5(9) . . ?
C4 O2 C5 111.4(8) . . ?
C6 O3 C7 112.1(8) . . ?
C9 O4 C8 111.2(8) . . ?
C11 O5 C10 112.1(9) . . ?
C1 O6 C12 112.5(9) . . ?
O6 C1 C2 108.1(9) . . ?
O1 C2 C1 107.6(10) . . ?
O1 C3 C4 107.5(9) . . ?
O2 C4 C3 109.3(9) . . ?
O2 C5 C6 108.2(9) . . ?
O3 C6 C5 108.0(9) . . ?
O3 C7 C8 108.0(9) . . ?
O4 C8 C7 109.8(8) . . ?
O4 C9 C10 108.4(9) . . ?
O5 C10 C9 108.6(9) . . ?
O5 C11 C12 108.2(9) . . ?
O6 C12 C11 108.0(8) . . ?

loop_
_geom_bond_atom_site_label_1
_geom_bond_atom_site_label_2
_geom_bond_distance
_geom_bond_site_symmetry_2
_geom_bond_publ_flag
Tl1 I5 2.7453(8) . ?
Tl1 I3 2.7590(8) . ?
Tl1 I4 2.7781(9) . ?
Tl1 I6 2.7815(8) . ?
O1 C2 1.429(13) . ?
O1 C3 1.430(13) . ?
O2 C4 1.412(12) . ?
O2 C5 1.430(12) . ?
O3 C6 1.416(13) . ?
O3 C7 1.437(13) . ?
O4 C9 1.423(12) . ?
O4 C8 1.438(13) . ?
O5 C11 1.428(14) . ?
O5 C10 1.444(14) . ?
O6 C1 1.429(14) . ?
O6 C12 1.431(13) . ?
C1 C2 1.50(2) . ?
C3 C4 1.52(2) . ?
C5 C6 1.51(2) . ?
C7 C8 1.50(2) . ?
C9 C10 1.49(2) . ?
C11 C12 1.52(2) . ?
